data_1511676
loop_
_publ_author_name
'Ritter, C.'
'Schobinger-Papamantellos, P.'
'Schmid, H.'
'Crottaz, O.'
'Suard, E.'
'Gentil, S.'
'Rivera, J.P.'

_publ_section_title
;
 Magnetic ordering of Mn3 B7 O13 X (X = Cl, Br, I) boracites determined by
 magnetic measurements and neutron diffraction
;
_journal_name_full Ferroelectrics
_journal_page_first 45
_journal_page_last 55
_journal_paper_doi 10.1080/00150199708222187
_journal_volume 204
_journal_year 1997
_chemical_formula_sum 'B7 I Mn3 O13'
_chemical_name_systematic 'Mn3 (B7 O13 I)'
_space_group_IT_number 29
_symmetry_space_group_name_Hall 'P 2c -2ac'
_symmetry_space_group_name_H-M 'P c a 21'
_cell_angle_alpha 90
_cell_angle_beta 90
_cell_angle_gamma 90
_cell_formula_units_Z 4
_cell_length_a 8.7603
_cell_length_b 8.6936
_cell_length_c 12.3466
_cell_volume 940.299
_citation_journal_id_ASTM FEROA8
_cod_data_source_file boron4-x_335.cif
_cod_data_source_block B7I1Mn3O13
_cod_original_formula_sum 'B7 I1 Mn3 O13'
_cod_database_code 1511676

loop_
_symmetry_equiv_pos_as_xyz
x,y,z
-x,-y,z+1/2
-x+1/2,y,z+1/2
x+1/2,-y,z

loop_
_atom_site_label
_atom_site_type_symbol
_atom_site_fract_x
_atom_site_fract_y
_atom_site_fract_z
_atom_site_occupancy
_atom_site_U_iso_or_equiv
O4 O-2 0.971 0.156 0.284 1 0.0
B4 B+3 0.4434 0.251 0.354 1 0.0
O7 O-2 0.141 0.174 0.436 1 0.0
O2 O-2 0.532 0.329 0.281 1 0.0
O1 O-2 0.2282 0.246 0.247 1 0.0
O13 O-2 0.597 0.945 0.667 1 0.0
Mn3 Mn+2 -0.006 0.014 0.511 1 0.0
B2 B+3 0.256 0.25 0.506 1 0.0
B7 B+3 0.758 0.906 0.679 1 0.0
I1 I-1 0.75 0.243 0.508 1 0.0
O10 O-2 0.952 0.594 0.851 1 0.0
B3 B+3 0 -0.005 0.26 1 0.0
O8 O-2 0.335 0.514 0.236 1 0.0
O3 O-2 0.379 0.329 0.439 1 0.0
Mn1 Mn+2 0.758 0.24 0.252 1 0.0
O5 O-2 0.326 0.359 0.078 1 0.0
B5 B+3 0.243 0.398 0.181 1 0.0
B1 B+3 0.499 0.5 0.258 1 0.0
O11 O-2 0.535 0.909 0.857 1 0.0
B6 B+3 0.907 0.746 0.83 1 0.0
O6 O-2 0.159 0.971 0.234 1 0.0
Mn2 Mn+2 0.494 0.517 0.512 1 0.0
O9 O-2 0.181 0.125 0.074 1 0.0
O12 O-2 0.913 0.54 0.664 1 0.0
